data_2218792
loop_
_publ_author_name
'Zhang, Bing-Yu'
'Nie, Jing-Jing'
'Xu, Duan-Jun'

_publ_section_title
;Bis(2,5-dihydroxybenzoato-\k<i>O</i>)bis(1,10-phenathroline-\k^2^<i>N</i>,<i>N</i>')cadmium(II)
 1.25-hydrate
;
_journal_coeditor_code RK2092
_journal_issue 7
_journal_name_full 'Acta Crystallographica Section E'
_journal_page_first m937
_journal_paper_doi 10.1107/S1600536808018126
_journal_volume 64
_journal_year 2008
_chemical_formula_iupac '[Cd (C7 H5 O4)2 (C12 H8 N2)2], 1.25H2 O'
_chemical_formula_moiety 'C38 H26 Cd N4 O8, 1.25(H2 O)'
_chemical_formula_sum 'C38 H28.5 Cd N4 O9.25'
_chemical_formula_weight 801.55
_chemical_name_systematic
;
Bis(2,5-dihydroxybenzoato-\k<i>O</i>)bis(1,10-phenathroline-
\k^2^<i>N</i>,<i>N</i>')cadmium(II) 1.25-hydrate
;
_space_group_IT_number 14
_symmetry_cell_setting monoclinic
_symmetry_space_group_name_Hall '-P 2yn'
_symmetry_space_group_name_H-M 'P 1 21/n 1'
_atom_sites_solution_hydrogens geom
_atom_sites_solution_primary direct
_atom_sites_solution_secondary difmap
_audit_creation_method SHELXL-97
_cell_angle_alpha 90.00
_cell_angle_beta 93.700(6)
_cell_angle_gamma 90.00
_cell_formula_units_Z 4
_cell_length_a 10.8992(18)
_cell_length_b 27.300(2)
_cell_length_c 11.4218(12)
_cell_measurement_reflns_used 6929
_cell_measurement_temperature 295(2)
_cell_measurement_theta_max 25.5
_cell_measurement_theta_min 2.2
_cell_volume 3391.5(7)
_computing_cell_refinement 'PROCESS-AUTO (Rigaku, 1998'
_computing_data_collection 'PROCESS-AUTO (Rigaku, 1998)'
_computing_data_reduction 'CrystalStructure (Rigaku/MSC, 2002)'
_computing_molecular_graphics 'ORTEP-3 (Farrugia, 1997)'
_computing_publication_material 'WinGX (Farrugia, 1999)'
_computing_structure_refinement 'SHELXL97 (Sheldrick, 2008)'
_computing_structure_solution 'SIR92 (Altomare <i>et al.</i>,  1993)'
_diffrn_ambient_temperature 295(2)
_diffrn_detector_area_resol_mean 10.0
_diffrn_measured_fraction_theta_full 0.995
_diffrn_measured_fraction_theta_max 0.995
_diffrn_measurement_device_type 'Rigaku R-AXIS RAPID IP'
_diffrn_measurement_method \w
_diffrn_radiation_monochromator Graphite
_diffrn_radiation_source 'Fine-focus sealed tube'
_diffrn_radiation_type MoK\a
_diffrn_radiation_wavelength 0.71073
_diffrn_reflns_av_R_equivalents 0.0641
_diffrn_reflns_av_sigmaI/netI 0.0627
_diffrn_reflns_limit_h_max 13
_diffrn_reflns_limit_h_min -13
_diffrn_reflns_limit_k_max 31
_diffrn_reflns_limit_k_min -33
_diffrn_reflns_limit_l_max 14
_diffrn_reflns_limit_l_min -8
_diffrn_reflns_number 25199
_diffrn_reflns_theta_full 26.00
_diffrn_reflns_theta_max 26.00
_diffrn_reflns_theta_min 1.49
_diffrn_standards_interval_count 0
_diffrn_standards_interval_time 0
_diffrn_standards_number 0
_exptl_absorpt_coefficient_mu 0.709
_exptl_absorpt_correction_T_max 0.928
_exptl_absorpt_correction_T_min 0.875
_exptl_absorpt_correction_type multi-scan
_exptl_absorpt_process_details '(ABSCOR; Higashi, 1995)'
_exptl_crystal_colour Colourless
_exptl_crystal_density_diffrn 1.570
_exptl_crystal_density_method 'Not measured'
_exptl_crystal_description Prism
_exptl_crystal_F_000 1626
_exptl_crystal_size_max 0.20
_exptl_crystal_size_mid 0.16
_exptl_crystal_size_min 0.12
_refine_diff_density_max 0.530
_refine_diff_density_min -0.511
_refine_ls_extinction_method none
_refine_ls_goodness_of_fit_ref 1.028
_refine_ls_hydrogen_treatment constr
_refine_ls_matrix_type full
_refine_ls_number_parameters 478
_refine_ls_number_reflns 6639
_refine_ls_number_restraints 0
_refine_ls_restrained_S_all 1.028
_refine_ls_R_factor_all 0.0739
_refine_ls_R_factor_gt 0.0421
_refine_ls_shift/su_max 0.001
_refine_ls_shift/su_mean 0.000
_refine_ls_structure_factor_coef Fsqd
_refine_ls_weighting_details 'calc w=1/[\s^2^(Fo^2^)+(0.0349P)^2^] where P=(Fo^2^+2Fc^2^)/3'
_refine_ls_weighting_scheme calc
_refine_ls_wR_factor_gt 0.0821
_refine_ls_wR_factor_ref 0.0919
_reflns_number_gt 4509
_reflns_number_total 6639
_reflns_threshold_expression I>2\s(I)
_cod_data_source_file rk2092.cif
_cod_data_source_block I
_cod_depositor_comments
;
The following automatic conversions were performed:
'_atom_sites_solution_hydrogens' value 'Geom' changed to 'geom' according
to '/home/saulius/struct/CIF-dictionaries/cif_core.dic' dictionary named
'cif_core.dic' version 2.4.1 from
2010-06-29.

'_atom_sites_solution_primary' value 'Direct' changed to
'direct' according to '/home/saulius/struct/CIF-dictionaries/cif_core.dic'
dictionary named 'cif_core.dic' version 2.4.1 from
2010-06-29.

'_atom_sites_solution_secondary' value 'Difmap' changed to
'difmap' according to '/home/saulius/struct/CIF-dictionaries/cif_core.dic'
dictionary named 'cif_core.dic' version 2.4.1 from
2010-06-29.

'_refine_ls_matrix_type' value 'Full' changed to 'full'
according to '/home/saulius/struct/CIF-dictionaries/cif_core.dic'
dictionary named 'cif_core.dic' version 2.4.1 from
2010-06-29.

'_refine_ls_weighting_scheme' value 'Calc' changed to 'calc'
according to '/home/saulius/struct/CIF-dictionaries/cif_core.dic'
dictionary named 'cif_core.dic' version 2.4.1 from 2010-06-29.

Automatic conversion script
Id: cif_fix_enum 1527 2010-12-29 10:47:43Z saulius 

The following automatic conversions were performed:

'_atom_sites_solution_hydrogens' value 'Geom' changed to 'geom'
according to /home/saulius/struct/CIF-dictionaries/cif_core.dic
dictionary named 'cif_core.dic' version 2.4.1 from
2010-06-29.

'_atom_sites_solution_primary' value 'Direct' changed to
'direct' according to
/home/saulius/struct/CIF-dictionaries/cif_core.dic dictionary named
'cif_core.dic' version 2.4.1 from
2010-06-29.

'_atom_sites_solution_secondary' value 'Difmap' changed
to 'difmap' according to
/home/saulius/struct/CIF-dictionaries/cif_core.dic dictionary named
'cif_core.dic' version 2.4.1 from
2010-06-29.

'_refine_ls_matrix_type' value 'Full' changed to 'full'
according to /home/saulius/struct/CIF-dictionaries/cif_core.dic
dictionary named 'cif_core.dic' version 2.4.1 from
2010-06-29.

'_refine_ls_weighting_scheme' value 'Calc' changed to
'calc' according to
/home/saulius/struct/CIF-dictionaries/cif_core.dic dictionary named
'cif_core.dic' version 2.4.1 from 2010-06-29.

Automatic conversion script
Id: cif_fix_values 1715 2011-07-08 13:25:40Z adriana 
;
_cod_original_sg_symbol_H-M 'P 21/n'
_cod_original_formula_sum 'C38 H28.50 Cd N4 O9.25'
_cod_database_code 2218792
_cod_database_fobs_code 2218792

loop_
_symmetry_equiv_pos_as_xyz
'x, y, z'
'-x+1/2, y+1/2, -z+1/2'
'-x, -y, -z'
'x-1/2, -y-1/2, z-1/2'

loop_
_atom_site_type_symbol
_atom_site_label
_atom_site_fract_x
_atom_site_fract_y
_atom_site_fract_z
_atom_site_U_iso_or_equiv
_atom_site_adp_type
_atom_site_calc_flag
_atom_site_refinement_flags
_atom_site_occupancy
Cd Cd 0.27239(2) 0.627675(9) 0.32033(2) 0.03808(10) Uani d . 1
N N1 0.0736(3) 0.61272(10) 0.3827(3) 0.0437(8) Uani d . 1
N N2 0.2176(3) 0.54243(10) 0.2903(3) 0.0426(7) Uani d . 1
N N3 0.2325(3) 0.71386(10) 0.2909(3) 0.0409(7) Uani d . 1
N N4 0.1908(2) 0.64287(10) 0.1245(3) 0.0373(7) Uani d . 1
O O1 0.4520(2) 0.60327(9) 0.2586(2) 0.0554(7) Uani d . 1
O O2 0.5248(2) 0.67858(9) 0.2365(2) 0.0590(8) Uani d . 1
O O3 0.7449(2) 0.69059(9) 0.1815(2) 0.0618(8) Uani d . 1
H H3A 0.6784 0.6982 0.2059 0.093 Uiso calc R 1
O O4 0.7610(2) 0.49241(8) 0.0835(2) 0.0627(8) Uani d . 1
H H4A 0.7009 0.4782 0.1067 0.094 Uiso calc R 1
O O5 0.3253(2) 0.65203(10) 0.5037(2) 0.0559(7) Uani d . 1
O O6 0.3497(3) 0.57527(10) 0.5661(2) 0.0674(8) Uani d . 1
O O7 0.4132(2) 0.55776(9) 0.7805(2) 0.0625(8) Uani d . 1
H H7A 0.3931 0.5512 0.7119 0.094 Uiso calc R 1
O O8 0.3815(3) 0.75593(9) 0.8687(3) 0.0688(8) Uani d . 1
H H8A 0.3502 0.7709 0.8122 0.103 Uiso calc R 1
O O1W 0.5601(4) 0.53969(17) 0.4499(5) 0.164(2) Uani d . 1
H H1A 0.5263 0.5510 0.3770 0.246 Uiso d R 1
H H1B 0.5107 0.5518 0.5061 0.246 Uiso d R 1
O O2W 0.4794(19) 0.7748(7) 0.1426(18) 0.175(8) Uani d P 0.25
H H2A 0.4951 0.7462 0.1748 0.262 Uiso d PR 0.25
H H2B 0.4471 0.7692 0.0728 0.262 Uiso d PR 0.25
C C1 0.5335(3) 0.63324(14) 0.2289(3) 0.0428(9) Uani d . 1
C C2 0.6459(3) 0.61142(12) 0.1815(3) 0.0374(8) Uani d . 1
C C3 0.7463(3) 0.64152(13) 0.1592(3) 0.0438(9) Uani d . 1
C C4 0.8490(3) 0.62084(14) 0.1130(3) 0.0527(10) Uani d . 1
H H4 0.9160 0.6405 0.0985 0.063 Uiso calc R 1
C C5 0.8524(3) 0.57144(14) 0.0885(3) 0.0532(11) Uani d . 1
H H5 0.9217 0.5581 0.0573 0.064 Uiso calc R 1
C C6 0.7541(3) 0.54164(13) 0.1099(3) 0.0451(9) Uani d . 1
C C7 0.6515(3) 0.56179(12) 0.1553(3) 0.0410(9) Uani d . 1
H H7 0.5848 0.5418 0.1687 0.049 Uiso calc R 1
C C11 0.3464(3) 0.62091(14) 0.5830(4) 0.0452(10) Uani d . 1
C C12 0.3709(3) 0.63929(12) 0.7055(3) 0.0379(9) Uani d . 1
C C13 0.4065(3) 0.60753(13) 0.7972(4) 0.0440(9) Uani d . 1
C C14 0.4356(3) 0.62616(15) 0.9088(4) 0.0543(10) Uani d . 1
H H14 0.4607 0.6050 0.9695 0.065 Uiso calc R 1
C C15 0.4274(3) 0.67550(15) 0.9302(4) 0.0535(10) Uani d . 1
H H15 0.4482 0.6876 1.0049 0.064 Uiso calc R 1
C C16 0.3888(3) 0.70707(13) 0.8417(4) 0.0441(9) Uani d . 1
C C17 0.3611(3) 0.68917(12) 0.7302(3) 0.0417(9) Uani d . 1
H H17 0.3354 0.7107 0.6705 0.050 Uiso calc R 1
C C21 0.0050(3) 0.64614(15) 0.4309(4) 0.0552(11) Uani d . 1
H H21 0.0377 0.6773 0.4431 0.066 Uiso calc R 1
C C22 -0.1138(4) 0.63710(16) 0.4643(4) 0.0647(12) Uani d . 1
H H22 -0.1592 0.6619 0.4968 0.078 Uiso calc R 1
C C23 -0.1624(4) 0.59145(16) 0.4486(4) 0.0614(12) Uani d . 1
H H23 -0.2415 0.5848 0.4702 0.074 Uiso calc R 1
C C24 -0.0925(3) 0.55470(14) 0.3999(3) 0.0490(10) Uani d . 1
C C25 -0.1337(4) 0.50485(16) 0.3857(4) 0.0598(12) Uani d . 1
H H25 -0.2114 0.4964 0.4080 0.072 Uiso calc R 1
C C26 -0.0631(4) 0.47059(16) 0.3413(4) 0.0586(11) Uani d . 1
H H26 -0.0931 0.4388 0.3329 0.070 Uiso calc R 1
C C27 0.0583(4) 0.48147(14) 0.3058(3) 0.0491(10) Uani d . 1
C C28 0.1355(4) 0.44647(14) 0.2590(4) 0.0626(12) Uani d . 1
H H28 0.1086 0.4144 0.2484 0.075 Uiso calc R 1
C C29 0.2502(4) 0.45961(14) 0.2292(4) 0.0617(12) Uani d . 1
H H29 0.3022 0.4368 0.1978 0.074 Uiso calc R 1
C C30 0.2876(4) 0.50804(13) 0.2466(4) 0.0552(11) Uani d . 1
H H30 0.3660 0.5167 0.2266 0.066 Uiso calc R 1
C C31 0.1027(3) 0.52963(13) 0.3183(3) 0.0421(9) Uani d . 1
C C32 0.0266(3) 0.56682(13) 0.3680(3) 0.0417(9) Uani d . 1
C C33 0.2558(3) 0.74832(14) 0.3709(4) 0.0526(10) Uani d . 1
H H33 0.2890 0.7391 0.4446 0.063 Uiso calc R 1
C C34 0.2328(4) 0.79784(15) 0.3495(5) 0.0650(13) Uani d . 1
H H34 0.2506 0.8211 0.4076 0.078 Uiso calc R 1
C C35 0.1838(4) 0.81149(14) 0.2419(5) 0.0616(12) Uani d . 1
H H35 0.1677 0.8444 0.2261 0.074 Uiso calc R 1
C C36 0.1574(3) 0.77631(13) 0.1546(4) 0.0465(10) Uani d . 1
C C37 0.1035(4) 0.78818(15) 0.0403(4) 0.0587(12) Uani d . 1
H H37 0.0841 0.8206 0.0220 0.070 Uiso calc R 1
C C38 0.0809(3) 0.75324(16) -0.0406(4) 0.0614(12) Uani d . 1
H H38 0.0451 0.7617 -0.1139 0.074 Uiso calc R 1
C C39 0.1107(3) 0.70333(14) -0.0161(4) 0.0455(10) Uani d . 1
C C40 0.0917(3) 0.66543(17) -0.0998(4) 0.0591(11) Uani d . 1
H H40 0.0586 0.6725 -0.1750 0.071 Uiso calc R 1
C C41 0.1219(3) 0.61860(15) -0.0698(4) 0.0549(11) Uani d . 1
H H41 0.1090 0.5933 -0.1236 0.066 Uiso calc R 1
C C42 0.1721(3) 0.60929(15) 0.0422(4) 0.0496(10) Uani d . 1
H H42 0.1942 0.5772 0.0608 0.060 Uiso calc R 1
C C43 0.1612(3) 0.69012(13) 0.0952(3) 0.0386(9) Uani d . 1
C C44 0.1847(3) 0.72736(13) 0.1834(3) 0.0386(9) Uani d . 1

loop_
_atom_site_aniso_label
_atom_site_aniso_U_11
_atom_site_aniso_U_22
_atom_site_aniso_U_33
_atom_site_aniso_U_12
_atom_site_aniso_U_13
_atom_site_aniso_U_23
Cd 0.04016(15) 0.03730(16) 0.03675(18) -0.00085(12) 0.00215(11) -0.00014(13)
N1 0.0454(17) 0.0433(18) 0.043(2) -0.0004(14) 0.0040(15) 0.0050(15)
N2 0.0491(18) 0.0400(17) 0.038(2) -0.0047(14) 0.0013(15) 0.0008(15)
N3 0.0441(17) 0.0397(18) 0.039(2) -0.0014(13) 0.0033(15) -0.0020(16)
N4 0.0418(16) 0.0407(17) 0.0295(18) 0.0013(13) 0.0030(14) -0.0008(15)
O1 0.0436(15) 0.0530(16) 0.071(2) 0.0009(12) 0.0142(14) 0.0005(14)
O2 0.0641(17) 0.0426(16) 0.071(2) 0.0051(13) 0.0099(15) -0.0185(14)
O3 0.0644(18) 0.0385(15) 0.083(2) -0.0101(12) 0.0099(16) -0.0104(14)
O4 0.0762(19) 0.0411(16) 0.073(2) 0.0051(13) 0.0205(16) -0.0073(14)
O5 0.0759(19) 0.0534(17) 0.0372(17) -0.0074(14) -0.0060(14) 0.0017(14)
O6 0.101(2) 0.0471(17) 0.055(2) -0.0132(15) 0.0091(17) -0.0127(15)
O7 0.083(2) 0.0428(16) 0.062(2) 0.0002(14) 0.0042(16) 0.0066(14)
O8 0.092(2) 0.0461(17) 0.067(2) -0.0010(15) -0.0033(17) -0.0163(15)
O1W 0.106(3) 0.200(5) 0.191(5) 0.021(3) 0.043(3) 0.052(4)
O2W 0.22(2) 0.158(17) 0.144(19) 0.026(15) -0.026(16) 0.012(14)
C1 0.042(2) 0.049(2) 0.037(2) 0.0022(18) -0.0025(17) -0.0046(19)
C2 0.0400(19) 0.037(2) 0.035(2) 0.0011(15) 0.0003(17) 0.0003(17)
C3 0.050(2) 0.041(2) 0.040(3) -0.0044(16) 0.0013(19) 0.0014(17)
C4 0.047(2) 0.054(3) 0.058(3) -0.0085(18) 0.012(2) 0.009(2)
C5 0.049(2) 0.060(3) 0.052(3) 0.0049(19) 0.014(2) 0.001(2)
C6 0.058(2) 0.040(2) 0.037(2) 0.0063(18) 0.0031(19) -0.0011(18)
C7 0.042(2) 0.039(2) 0.042(2) -0.0003(16) 0.0018(18) 0.0032(17)
C11 0.043(2) 0.049(3) 0.044(3) -0.0119(17) 0.0054(18) -0.008(2)
C12 0.0353(19) 0.043(2) 0.036(2) -0.0043(15) 0.0035(16) 0.0005(17)
C13 0.048(2) 0.039(2) 0.046(3) -0.0022(17) 0.0075(19) 0.005(2)
C14 0.057(2) 0.060(3) 0.046(3) -0.005(2) -0.003(2) 0.014(2)
C15 0.057(2) 0.067(3) 0.036(3) -0.009(2) 0.002(2) -0.005(2)
C16 0.048(2) 0.045(2) 0.039(3) -0.0036(17) 0.0025(19) -0.005(2)
C17 0.044(2) 0.037(2) 0.043(3) 0.0012(16) 0.0008(18) 0.0035(18)
C21 0.053(2) 0.052(2) 0.061(3) 0.0064(19) 0.010(2) 0.006(2)
C22 0.058(3) 0.065(3) 0.073(3) 0.017(2) 0.017(2) 0.014(2)
C23 0.045(2) 0.083(3) 0.057(3) 0.010(2) 0.012(2) 0.024(3)
C24 0.043(2) 0.066(3) 0.038(2) -0.0071(19) -0.0060(19) 0.017(2)
C25 0.049(2) 0.080(3) 0.049(3) -0.023(2) -0.007(2) 0.020(2)
C26 0.066(3) 0.059(3) 0.050(3) -0.027(2) -0.008(2) 0.010(2)
C27 0.063(3) 0.046(2) 0.036(2) -0.0118(19) -0.008(2) 0.0047(19)
C28 0.087(3) 0.043(2) 0.057(3) -0.012(2) -0.006(3) -0.001(2)
C29 0.073(3) 0.042(2) 0.070(3) 0.001(2) 0.006(2) -0.007(2)
C30 0.058(2) 0.046(2) 0.062(3) -0.0027(19) 0.010(2) 0.000(2)
C31 0.049(2) 0.044(2) 0.032(2) -0.0084(17) -0.0033(18) 0.0103(18)
C32 0.042(2) 0.054(2) 0.029(2) -0.0024(17) -0.0011(17) 0.0100(18)
C33 0.055(2) 0.048(2) 0.055(3) -0.0009(19) 0.001(2) -0.010(2)
C34 0.069(3) 0.045(3) 0.081(4) 0.000(2) 0.005(3) -0.019(3)
C35 0.054(3) 0.036(2) 0.095(4) 0.0041(18) 0.009(3) 0.001(3)
C36 0.036(2) 0.043(2) 0.061(3) 0.0022(17) 0.011(2) 0.004(2)
C37 0.050(2) 0.049(3) 0.078(4) 0.0118(19) 0.011(2) 0.021(3)
C38 0.051(2) 0.076(3) 0.058(3) 0.010(2) 0.006(2) 0.030(3)
C39 0.038(2) 0.058(3) 0.041(3) 0.0046(17) 0.0042(18) 0.012(2)
C40 0.051(2) 0.088(3) 0.039(3) -0.001(2) 0.000(2) 0.002(3)
C41 0.054(2) 0.070(3) 0.041(3) -0.002(2) 0.003(2) -0.010(2)
C42 0.047(2) 0.059(3) 0.044(3) 0.0043(19) 0.006(2) -0.002(2)
C43 0.0302(18) 0.045(2) 0.041(2) 0.0007(15) 0.0055(17) 0.0082(19)
C44 0.0310(18) 0.043(2) 0.043(3) 0.0016(15) 0.0098(17) 0.0058(19)

loop_
_atom_type_symbol
_atom_type_description
_atom_type_scat_dispersion_real
_atom_type_scat_dispersion_imag
_atom_type_scat_source
C C 0.0033 0.0016 'International Tables Vol C Tables 4.2.6.8 and 6.1.1.4'
H H 0.0000 0.0000 'International Tables Vol C Tables 4.2.6.8 and 6.1.1.4'
N N 0.0061 0.0033 'International Tables Vol C Tables 4.2.6.8 and 6.1.1.4'
O O 0.0106 0.0060 'International Tables Vol C Tables 4.2.6.8 and 6.1.1.4'
Cd Cd -0.8075 1.2024 'International Tables Vol C Tables 4.2.6.8 and 6.1.1.4'

loop_
_geom_angle_atom_site_label_1
_geom_angle_atom_site_label_2
_geom_angle_atom_site_label_3
_geom_angle
O1 Cd O5 101.93(10)
O1 Cd N1 152.57(10)
O5 Cd N1 87.41(10)
O1 Cd N4 92.14(10)
O5 Cd N4 151.96(10)
N1 Cd N4 91.11(10)
O1 Cd N3 113.72(9)
O5 Cd N3 82.76(10)
N1 Cd N3 92.88(9)
N4 Cd N3 69.34(10)
O1 Cd N2 83.18(9)
O5 Cd N2 117.68(10)
N1 Cd N2 69.74(10)
N4 Cd N2 87.76(10)
N3 Cd N2 151.29(10)
C21 N1 C32 118.0(3)
C21 N1 Cd 124.1(3)
C32 N1 Cd 117.9(2)
C30 N2 C31 117.9(3)
C30 N2 Cd 126.2(2)
C31 N2 Cd 115.9(2)
C33 N3 C44 118.5(3)
C33 N3 Cd 124.9(3)
C44 N3 Cd 116.6(2)
C42 N4 C43 117.3(3)
C42 N4 Cd 125.3(3)
C43 N4 Cd 117.5(2)
C1 O1 Cd 122.5(2)
C3 O3 H3A 109.5
C6 O4 H4A 109.5
C11 O5 Cd 120.0(2)
C13 O7 H7A 109.5
C16 O8 H8A 109.5
H1A O1W H1B 106.5
H2A O2W H2B 106.5
O2 C1 O1 124.3(3)
O2 C1 C2 119.3(3)
O1 C1 C2 116.3(3)
C7 C2 C3 119.0(3)
C7 C2 C1 121.0(3)
C3 C2 C1 119.9(3)
O3 C3 C4 119.3(3)
O3 C3 C2 121.5(3)
C4 C3 C2 119.2(3)
C5 C4 C3 120.6(3)
C5 C4 H4 119.7
C3 C4 H4 119.7
C4 C5 C6 120.6(3)
C4 C5 H5 119.7
C6 C5 H5 119.7
C7 C6 C5 119.3(3)
C7 C6 O4 121.9(3)
C5 C6 O4 118.8(3)
C6 C7 C2 121.2(3)
C6 C7 H7 119.4
C2 C7 H7 119.4
O5 C11 O6 124.4(4)
O5 C11 C12 117.6(3)
O6 C11 C12 118.0(4)
C17 C12 C13 118.4(3)
C17 C12 C11 120.4(3)
C13 C12 C11 121.2(3)
O7 C13 C14 118.5(4)
O7 C13 C12 121.7(4)
C14 C13 C12 119.8(3)
C15 C14 C13 120.6(4)
C15 C14 H14 119.7
C13 C14 H14 119.7
C14 C15 C16 120.3(4)
C14 C15 H15 119.8
C16 C15 H15 119.8
C15 C16 O8 117.6(4)
C15 C16 C17 119.7(4)
O8 C16 C17 122.7(4)
C16 C17 C12 121.2(3)
C16 C17 H17 119.4
C12 C17 H17 119.4
N1 C21 C22 123.5(4)
N1 C21 H21 118.3
C22 C21 H21 118.3
C23 C22 C21 119.0(4)
C23 C22 H22 120.5
C21 C22 H22 120.5
C22 C23 C24 119.5(4)
C22 C23 H23 120.2
C24 C23 H23 120.2
C23 C24 C32 118.0(4)
C23 C24 C25 123.4(4)
C32 C24 C25 118.6(4)
C26 C25 C24 121.6(4)
C26 C25 H25 119.2
C24 C25 H25 119.2
C25 C26 C27 121.7(4)
C25 C26 H26 119.1
C27 C26 H26 119.1
C28 C27 C31 117.7(4)
C28 C27 C26 123.5(4)
C31 C27 C26 118.8(4)
C29 C28 C27 119.9(4)
C29 C28 H28 120.1
C27 C28 H28 120.1
C28 C29 C30 118.5(4)
C28 C29 H29 120.7
C30 C29 H29 120.7
N2 C30 C29 123.7(4)
N2 C30 H30 118.2
C29 C30 H30 118.2
N2 C31 C27 122.3(3)
N2 C31 C32 118.1(3)
C27 C31 C32 119.5(3)
N1 C32 C24 122.0(3)
N1 C32 C31 118.3(3)
C24 C32 C31 119.8(3)
N3 C33 C34 122.9(4)
N3 C33 H33 118.5
C34 C33 H33 118.5
C35 C34 C33 118.7(4)
C35 C34 H34 120.7
C33 C34 H34 120.7
C34 C35 C36 120.4(4)
C34 C35 H35 119.8
C36 C35 H35 119.8
C35 C36 C44 117.1(4)
C35 C36 C37 123.1(4)
C44 C36 C37 119.8(4)
C38 C37 C36 120.9(4)
C38 C37 H37 119.6
C36 C37 H37 119.6
C37 C38 C39 121.1(4)
C37 C38 H38 119.4
C39 C38 H38 119.4
C43 C39 C40 117.2(4)
C43 C39 C38 119.7(4)
C40 C39 C38 123.1(4)
C41 C40 C39 119.7(4)
C41 C40 H40 120.2
C39 C40 H40 120.2
C40 C41 C42 118.8(4)
C40 C41 H41 120.6
C42 C41 H41 120.6
N4 C42 C41 124.4(4)
N4 C42 H42 117.8
C41 C42 H42 117.8
N4 C43 C39 122.6(3)
N4 C43 C44 117.7(3)
C39 C43 C44 119.7(3)
N3 C44 C36 122.4(3)
N3 C44 C43 118.8(3)
C36 C44 C43 118.8(4)

loop_
_geom_bond_atom_site_label_1
_geom_bond_atom_site_label_2
_geom_bond_distance
Cd O1 2.225(2)
Cd O5 2.237(3)
Cd N1 2.360(3)
Cd N4 2.389(3)
Cd N3 2.412(3)
Cd N2 2.422(3)
N1 C21 1.322(4)
N1 C32 1.360(4)
N2 C30 1.327(4)
N2 C31 1.358(4)
N3 C33 1.325(4)
N3 C44 1.353(4)
N4 C42 1.319(4)
N4 C43 1.366(4)
O1 C1 1.270(4)
O2 C1 1.245(4)
O3 C3 1.364(4)
O3 H3A 0.8200
O4 C6 1.380(4)
O4 H4A 0.8200
O5 C11 1.252(4)
O6 C11 1.262(4)
O7 C13 1.375(4)
O7 H7A 0.8200
O8 C16 1.373(4)
O8 H8A 0.8200
O1W H1A 0.9410
O1W H1B 0.9244
O2W H2A 0.8772
O2W H2B 0.8639
C1 C2 1.495(5)
C2 C7 1.390(4)
C2 C3 1.405(5)
C3 C4 1.387(5)
C4 C5 1.378(5)
C4 H4 0.9300
C5 C6 1.380(5)
C5 H5 0.9300
C6 C7 1.377(5)
C7 H7 0.9300
C11 C12 1.494(5)
C12 C17 1.396(4)
C12 C13 1.395(5)
C13 C14 1.390(5)
C14 C15 1.373(5)
C14 H14 0.9300
C15 C16 1.374(5)
C15 H15 0.9300
C16 C17 1.379(5)
C17 H17 0.9300
C21 C22 1.396(5)
C21 H21 0.9300
C22 C23 1.361(5)
C22 H22 0.9300
C23 C24 1.397(5)
C23 H23 0.9300
C24 C32 1.410(5)
C24 C25 1.439(5)
C25 C26 1.332(5)
C25 H25 0.9300
C26 C27 1.440(5)
C26 H26 0.9300
C27 C28 1.402(5)
C27 C31 1.405(5)
C28 C29 1.364(5)
C28 H28 0.9300
C29 C30 1.394(5)
C29 H29 0.9300
C30 H30 0.9300
C31 C32 1.450(5)
C33 C34 1.394(5)
C33 H33 0.9300
C34 C35 1.360(6)
C34 H34 0.9300
C35 C36 1.400(5)
C35 H35 0.9300
C36 C44 1.404(5)
C36 C37 1.434(6)
C37 C38 1.339(6)
C37 H37 0.9300
C38 C39 1.424(5)
C38 H38 0.9300
C39 C43 1.399(5)
C39 C40 1.414(5)
C40 C41 1.358(5)
C40 H40 0.9300
C41 C42 1.383(5)
C41 H41 0.9300
C42 H42 0.9300
C43 C44 1.443(5)

loop_
_geom_hbond_atom_site_label_D
_geom_hbond_atom_site_label_H
_geom_hbond_atom_site_label_A
_geom_hbond_site_symmetry_A
_geom_hbond_distance_DH
_geom_hbond_distance_HA
_geom_hbond_distance_DA
_geom_hbond_angle_DHA
_geom_hbond_publ_flag
O1W H1A O1 . 0.94 2.09 2.974(6) 155 y
O1W H1B O6 . 0.92 2.03 2.892(6) 155 y
O2W H2A O2 . 0.88 1.99 2.869(18) 175 y
O2W H2B O8 1_554 0.86 2.42 3.28(2) 173 y
O3 H3A O2 . 0.82 1.81 2.540(3) 147 y
O4 H4A O7 3_666 0.82 2.09 2.877(3) 160 y
O7 H7A O6 . 0.82 1.82 2.546(3) 147 y
O8 H8A O3 4_576 0.82 2.10 2.917(4) 171 y
C23 H23 O1W 1_455 0.93 2.49 3.339(6) 153 y
C25 H25 O6 3_566 0.93 2.50 3.285(5) 143 y
C30 H30 O1 . 0.93 2.56 3.155(5) 122 y
C33 H33 O5 . 0.93 2.50 3.105(5) 123 y
C38 H38 O2 4_575 0.93 2.36 3.182(5) 147 y
C42 H42 O4 3_665 0.93 2.58 3.231(5) 127 y
